data_4066578
loop_
_publ_author_name
'Page, Michael J.'
'Wagler, J\"org'
'Messerle, Barbara A.'

_publ_section_title
;
 Pyridine-2,6-bis(thioether) (SNS) Complexes of Ruthenium as Catalysts for
 Transfer Hydrogenation
;
_journal_issue 17
_journal_name_full Organometallics
_journal_page_first 3790
_journal_paper_doi 10.1021/om1005319
_journal_volume 29
_journal_year 2010
_chemical_formula_moiety '2(C37 H46 N3 P Ru S2), 3(C H2 Cl2), 4(B F4) '
_chemical_formula_sum 'C77 H98 B4 Cl6 F16 N6 P2 Ru2 S4'
_chemical_formula_weight 2059.91
_chemical_name_systematic
;
 ?
;
_space_group_IT_number 14
_symmetry_cell_setting monoclinic
_symmetry_space_group_name_Hall '-P 2ybc'
_symmetry_space_group_name_H-M 'P 1 21/c 1'
_atom_sites_solution_hydrogens geom
_atom_sites_solution_primary direct
_atom_sites_solution_secondary difmap
_audit_creation_method SHELXL-97
_cell_angle_alpha 90.00
_cell_angle_beta 91.8450(10)
_cell_angle_gamma 90.00
_cell_formula_units_Z 2
_cell_length_a 10.4883(2)
_cell_length_b 10.9532(2)
_cell_length_c 38.8742(7)
_cell_measurement_reflns_used 91847
_cell_measurement_temperature 100(2)
_cell_measurement_theta_max 30.034
_cell_measurement_theta_min 2.546
_cell_volume 4463.57(14)
_computing_cell_refinement 'HKL Scalepack (Otwinowski & Minor 1997)'
_computing_data_collection 'Nonius Collect, KappaCCD'
_computing_data_reduction 'Denzo and Scalepak (Otwinowski & Minor, 1997)'
_computing_molecular_graphics 'ORTEP32 for windows (Farugia)'
_computing_publication_material 'Ciftab (Sheldrick, 1997)'
_computing_structure_refinement 'SHELXL-97 (Sheldrick, 1997)'
_computing_structure_solution 'SHELXS-97 (Sheldrick, 1990)'
_diffrn_ambient_temperature 100(2)
_diffrn_measured_fraction_theta_full 0.978
_diffrn_measured_fraction_theta_max 0.978
_diffrn_measurement_device_type 'Nonius Kappa CCD area detector'
_diffrn_measurement_method 'phi and omega scans'
_diffrn_radiation_monochromator graphite
_diffrn_radiation_source 'fine-focus sealed tube'
_diffrn_radiation_type MoK\a
_diffrn_radiation_wavelength 0.71073
_diffrn_reflns_av_R_equivalents 0.0376
_diffrn_reflns_av_sigmaI/netI 0.0352
_diffrn_reflns_limit_h_max 14
_diffrn_reflns_limit_h_min -14
_diffrn_reflns_limit_k_max 15
_diffrn_reflns_limit_k_min -14
_diffrn_reflns_limit_l_max 54
_diffrn_reflns_limit_l_min -54
_diffrn_reflns_number 49221
_diffrn_reflns_theta_full 30.00
_diffrn_reflns_theta_max 30.00
_diffrn_reflns_theta_min 2.73
_exptl_absorpt_coefficient_mu 0.726
_exptl_absorpt_correction_T_max 0.851
_exptl_absorpt_correction_T_min 0.776
_exptl_absorpt_correction_type multi-scan
_exptl_absorpt_process_details SORTAV
_exptl_crystal_colour yellow
_exptl_crystal_density_diffrn 1.533
_exptl_crystal_density_method 'not measured'
_exptl_crystal_description piece
_exptl_crystal_F_000 2100
_exptl_crystal_size_max 0.38
_exptl_crystal_size_mid 0.37
_exptl_crystal_size_min 0.22
_refine_diff_density_max 0.780
_refine_diff_density_min -0.808
_refine_diff_density_rms 0.067
_refine_ls_extinction_method none
_refine_ls_goodness_of_fit_ref 1.033
_refine_ls_hydrogen_treatment constr
_refine_ls_matrix_type full
_refine_ls_number_parameters 602
_refine_ls_number_reflns 12732
_refine_ls_number_restraints 36
_refine_ls_restrained_S_all 1.032
_refine_ls_R_factor_all 0.0435
_refine_ls_R_factor_gt 0.0324
_refine_ls_shift/su_max 0.002
_refine_ls_shift/su_mean 0.000
_refine_ls_structure_factor_coef Fsqd
_refine_ls_weighting_details 'calc w=1/[\s^2^(Fo^2^)+(0.0256P)^2^+3.7272P] where P=(Fo^2^+2Fc^2^)/3'
_refine_ls_weighting_scheme calc
_refine_ls_wR_factor_gt 0.0710
_refine_ls_wR_factor_ref 0.0745
_reflns_number_gt 10771
_reflns_number_total 12732
_reflns_threshold_expression >2sigma(I)
_cod_data_source_file om1005319_si_001.cif
_cod_data_source_block compound3
_cod_original_sg_symbol_Hall -P2ybc
_cod_original_sg_symbol_H-M P21/c
_cod_original_formula_sum 'C77 H98 B4 Cl6 F16 N6 P2 Ru2 S4 '
_cod_database_code 4066578

loop_
_symmetry_equiv_pos_as_xyz
'x, y, z'
'-x, y+1/2, -z+1/2'
'-x, -y, -z'
'x, -y-1/2, z-1/2'

loop_
_atom_site_label
_atom_site_type_symbol
_atom_site_fract_x
_atom_site_fract_y
_atom_site_fract_z
_atom_site_U_iso_or_equiv
_atom_site_adp_type
_atom_site_occupancy
_atom_site_symmetry_multiplicity
_atom_site_calc_flag
_atom_site_refinement_flags
_atom_site_disorder_assembly
_atom_site_disorder_group
Ru1 Ru 0.725571(11) 0.778222(12) 0.128593(3) 0.01467(4) Uani 1 1 d . A .
S1 S 0.91371(3) 0.71266(4) 0.102241(10) 0.01850(8) Uani 1 1 d D . .
S2 S 0.52256(4) 0.86130(4) 0.139467(10) 0.01791(8) Uani 1 1 d . . .
P1 P 0.63079(4) 0.60340(4) 0.103545(10) 0.01580(8) Uani 1 1 d . . .
N1 N 0.70764(12) 0.87880(12) 0.08393(3) 0.0162(3) Uani 1 1 d . . .
N2 N 0.73855(13) 0.70047(13) 0.17656(3) 0.0197(3) Uani 1 1 d . . .
N3 N 0.83423(13) 0.92159(14) 0.15047(4) 0.0217(3) Uani 1 1 d . . .
C1 C 0.81120(15) 0.90075(15) 0.06465(4) 0.0178(3) Uani 1 1 d . A .
C2 C 0.80194(16) 0.96858(16) 0.03458(4) 0.0222(3) Uani 1 1 d . . .
H2 H 0.8749 0.9809 0.0211 0.027 Uiso 1 1 calc R A .
C3 C 0.68529(17) 1.01834(17) 0.02432(5) 0.0253(4) Uani 1 1 d . A .
H3 H 0.6773 1.0653 0.0038 0.030 Uiso 1 1 calc R . .
C4 C 0.58059(16) 0.99862(16) 0.04436(4) 0.0234(3) Uani 1 1 d . . .
H4 H 0.5004 1.0337 0.0380 0.028 Uiso 1 1 calc R A .
C5 C 0.59337(15) 0.92731(15) 0.07373(4) 0.0183(3) Uani 1 1 d . A .
C6 C 0.93767(15) 0.85267(16) 0.07784(4) 0.0208(3) Uani 1 1 d . A .
H6A H 0.9803 0.9146 0.0928 0.025 Uiso 1 1 calc R . .
H6B H 0.9932 0.8359 0.0583 0.025 Uiso 1 1 calc R . .
C7 C 1.07247(17) 0.6844(2) 0.12492(6) 0.0220(4) Uani 0.631(2) 1 d PD A 1
C8 C 1.0462(3) 0.6418(3) 0.16142(7) 0.0278(6) Uani 0.631(2) 1 d PD A 1
H8A H 1.1268 0.6198 0.1733 0.042 Uiso 0.631(2) 1 d PR A 1
H8B H 0.9897 0.5705 0.1604 0.042 Uiso 0.631(2) 1 d PR A 1
H8C H 1.0051 0.7078 0.1740 0.042 Uiso 0.631(2) 1 d PR A 1
C9 C 1.1333(3) 0.5836(3) 0.10381(8) 0.0309(6) Uani 0.631(2) 1 d PD A 1
H9A H 1.1455 0.6129 0.0803 0.046 Uiso 0.631(2) 1 d PR A 1
H9B H 1.0772 0.5119 0.1031 0.046 Uiso 0.631(2) 1 d PR A 1
H9C H 1.2160 0.5612 0.1144 0.046 Uiso 0.631(2) 1 d PR A 1
C10 C 1.1567(3) 0.7981(3) 0.12530(8) 0.0308(6) Uani 0.631(2) 1 d PD A 1
H10A H 1.1153 0.8632 0.1382 0.046 Uiso 0.631(2) 1 d PR A 1
H10B H 1.1691 0.8253 0.1016 0.046 Uiso 0.631(2) 1 d PR A 1
H10C H 1.2395 0.7789 0.1363 0.046 Uiso 0.631(2) 1 d PR A 1
C7A C 1.0688(2) 0.6982(4) 0.12779(9) 0.0220(4) Uani 0.369(2) 1 d PD A 2
C8A C 1.0493(5) 0.5867(5) 0.15061(14) 0.0278(6) Uani 0.369(2) 1 d PD A 2
H8A1 H 1.0317 0.5150 0.1361 0.042 Uiso 0.369(2) 1 d PR A 2
H8A2 H 0.9771 0.6011 0.1655 0.042 Uiso 0.369(2) 1 d PR A 2
H8A3 H 1.1266 0.5723 0.1649 0.042 Uiso 0.369(2) 1 d PR A 2
C9A C 1.1694(4) 0.6699(6) 0.10140(12) 0.0309(6) Uani 0.369(2) 1 d PD A 2
H9A1 H 1.2475 0.6412 0.1133 0.046 Uiso 0.369(2) 1 d PR A 2
H9A2 H 1.1880 0.7440 0.0883 0.046 Uiso 0.369(2) 1 d PR A 2
H9A3 H 1.1372 0.6065 0.0856 0.046 Uiso 0.369(2) 1 d PR A 2
C10A C 1.1110(5) 0.8062(4) 0.15023(13) 0.0308(6) Uani 0.369(2) 1 d PD A 2
H10D H 1.1141 0.8801 0.1361 0.046 Uiso 0.369(2) 1 d PR A 2
H10E H 1.1959 0.7898 0.1605 0.046 Uiso 0.369(2) 1 d PR A 2
H10F H 1.0502 0.8180 0.1685 0.046 Uiso 0.369(2) 1 d PR A 2
C11 C 0.48012(14) 0.89838(16) 0.09506(4) 0.0197(3) Uani 1 1 d . A .
H11A H 0.4334 0.8285 0.0845 0.024 Uiso 1 1 calc R . .
H11B H 0.4218 0.9695 0.0946 0.024 Uiso 1 1 calc R . .
C12 C 0.51883(16) 1.01466(16) 0.16066(5) 0.0237(3) Uani 1 1 d . A .
C13 C 0.58633(18) 1.11253(17) 0.13989(5) 0.0275(4) Uani 1 1 d . . .
H13A H 0.5878 1.1895 0.1528 0.041 Uiso 1 1 calc R A .
H13B H 0.5404 1.1244 0.1178 0.041 Uiso 1 1 calc R . .
H13C H 0.6739 1.0864 0.1358 0.041 Uiso 1 1 calc R . .
C14 C 0.37715(18) 1.04675(19) 0.16381(5) 0.0315(4) Uani 1 1 d . . .
H14A H 0.3353 0.9840 0.1774 0.047 Uiso 1 1 calc R A .
H14B H 0.3363 1.0507 0.1408 0.047 Uiso 1 1 calc R . .
H14C H 0.3694 1.1261 0.1752 0.047 Uiso 1 1 calc R . .
C15 C 0.58019(18) 0.99567(19) 0.19639(5) 0.0301(4) Uani 1 1 d . . .
H15A H 0.5727 1.0708 0.2099 0.045 Uiso 1 1 calc R A .
H15B H 0.6705 0.9751 0.1942 0.045 Uiso 1 1 calc R . .
H15C H 0.5368 0.9289 0.2080 0.045 Uiso 1 1 calc R . .
C16 C 0.73957(16) 0.67372(17) 0.20492(4) 0.0234(3) Uani 1 1 d . A .
C17 C 0.7354(2) 0.6402(2) 0.24129(5) 0.0379(5) Uani 1 1 d . . .
H17A H 0.7173 0.7129 0.2550 0.057 Uiso 1 1 calc R A .
H17B H 0.8180 0.6059 0.2489 0.057 Uiso 1 1 calc R . .
H17C H 0.6683 0.5793 0.2444 0.057 Uiso 1 1 calc R . .
C18 C 0.90636(17) 0.98593(18) 0.16351(5) 0.0273(4) Uani 1 1 d . A .
C19 C 1.0017(2) 1.0656(2) 0.18007(5) 0.0395(5) Uani 1 1 d . . .
H19A H 1.0535 1.0183 0.1967 0.059 Uiso 1 1 calc R A .
H19B H 0.9588 1.1321 0.1920 0.059 Uiso 1 1 calc R . .
H19C H 1.0568 1.0997 0.1626 0.059 Uiso 1 1 calc R . .
C20 C 0.49764(15) 0.52593(15) 0.12381(4) 0.0203(3) Uani 1 1 d . A .
C21 C 0.44129(18) 0.42483(17) 0.10735(6) 0.0320(4) Uani 1 1 d . . .
H21 H 0.4659 0.4031 0.0849 0.038 Uiso 1 1 calc R A .
C22 C 0.3497(2) 0.35607(19) 0.12367(7) 0.0423(6) Uani 1 1 d . A .
H22 H 0.3102 0.2891 0.1121 0.051 Uiso 1 1 calc R . .
C23 C 0.31600(18) 0.38511(18) 0.15681(6) 0.0361(5) Uani 1 1 d . . .
H23 H 0.2538 0.3377 0.1680 0.043 Uiso 1 1 calc R A .
C24 C 0.37268(17) 0.48272(19) 0.17358(5) 0.0305(4) Uani 1 1 d . A .
H24 H 0.3505 0.5017 0.1965 0.037 Uiso 1 1 calc R . .
C25 C 0.46270(16) 0.55391(18) 0.15706(4) 0.0242(4) Uani 1 1 d . . .
H25 H 0.5003 0.6220 0.1686 0.029 Uiso 1 1 calc R A .
C26 C 0.57818(16) 0.62798(15) 0.05872(4) 0.0197(3) Uani 1 1 d . A .
C27 C 0.44920(17) 0.63209(17) 0.04842(5) 0.0256(4) Uani 1 1 d . . .
H27 H 0.3855 0.6125 0.0643 0.031 Uiso 1 1 calc R A .
C28 C 0.4143(2) 0.6650(2) 0.01479(5) 0.0352(5) Uani 1 1 d . A .
H28 H 0.3266 0.6678 0.0079 0.042 Uiso 1 1 calc R . .
C29 C 0.5063(2) 0.69364(19) -0.00858(5) 0.0362(5) Uani 1 1 d . . .
H29 H 0.4816 0.7170 -0.0314 0.043 Uiso 1 1 calc R A .
C30 C 0.6345(2) 0.68840(18) 0.00111(5) 0.0308(4) Uani 1 1 d . A .
H30 H 0.6977 0.7071 -0.0151 0.037 Uiso 1 1 calc R . .
C31 C 0.67007(17) 0.65568(16) 0.03460(4) 0.0240(3) Uani 1 1 d . . .
H31 H 0.7580 0.6521 0.0412 0.029 Uiso 1 1 calc R A .
C32 C 0.73846(15) 0.47146(15) 0.10173(4) 0.0202(3) Uani 1 1 d . A .
C33 C 0.7959(2) 0.43317(19) 0.13234(5) 0.0340(4) Uani 1 1 d . . .
H33 H 0.7804 0.4763 0.1530 0.041 Uiso 1 1 calc R A .
C34 C 0.8762(2) 0.3323(2) 0.13327(6) 0.0453(6) Uani 1 1 d . A .
H34 H 0.9164 0.3083 0.1544 0.054 Uiso 1 1 calc R . .
C35 C 0.8980(2) 0.26692(19) 0.10399(6) 0.0374(5) Uani 1 1 d . . .
H35 H 0.9529 0.1979 0.1048 0.045 Uiso 1 1 calc R A .
C36 C 0.8395(3) 0.3026(2) 0.07344(6) 0.0456(6) Uani 1 1 d . A .
H36 H 0.8531 0.2571 0.0531 0.055 Uiso 1 1 calc R . .
C37 C 0.7604(2) 0.4047(2) 0.07215(5) 0.0388(5) Uani 1 1 d . . .
H37 H 0.7213 0.4289 0.0509 0.047 Uiso 1 1 calc R A .
Cl1 Cl 0.35592(18) 0.74233(19) 0.22163(4) 0.0597(4) Uani 0.590(3) 1 d PD B 1
C1S C 0.2315(4) 0.7365(5) 0.25114(7) 0.0371(8) Uani 0.590(3) 1 d PD B 1
H1S1 H 0.2104 0.6502 0.2559 0.045 Uiso 0.590(3) 1 calc PR B 1
H1S2 H 0.1544 0.7759 0.2407 0.045 Uiso 0.590(3) 1 calc PR B 1
Cl2 Cl 0.27377(15) 0.81070(11) 0.29022(2) 0.0495(4) Uani 0.590(3) 1 d PD B 1
Cl1A Cl 0.3009(3) 0.7845(2) 0.21499(4) 0.0486(5) Uani 0.410(3) 1 d PD B 2
C1T C 0.2584(6) 0.7629(9) 0.25816(5) 0.0371(8) Uani 0.410(3) 1 d PD B 2
H1T1 H 0.2555 0.6748 0.2637 0.045 Uiso 0.410(3) 1 calc PR B 2
H1T2 H 0.1732 0.7985 0.2620 0.045 Uiso 0.410(3) 1 calc PR B 2
Cl2A Cl 0.3753(2) 0.83669(15) 0.28447(4) 0.0569(7) Uani 0.410(3) 1 d PD B 2
Cl3 Cl -0.0339(6) 0.3624(5) -0.01049(12) 0.0642(11) Uani 0.50 1 d PD . .
C2S C 0.0371(5) 0.4602(5) 0.01976(13) 0.0557(14) Uani 0.50 1 d PD . .
H2S1 H 0.1291 0.4404 0.0222 0.067 Uiso 0.50 1 calc PR . .
H2S2 H -0.0013 0.4458 0.0423 0.067 Uiso 0.50 1 calc PR . .
Cl4 Cl 0.0203(6) 0.6137(5) 0.00906(14) 0.0696(12) Uani 0.50 1 d PD . .
B1 B 0.1875(2) 0.0778(2) 0.06330(6) 0.0314(5) Uani 1 1 d . . .
F1 F 0.20204(13) -0.04157(13) 0.05109(3) 0.0448(3) Uani 1 1 d . . .
F2 F 0.14552(11) 0.07433(11) 0.09722(3) 0.0349(3) Uani 1 1 d . . .
F3 F 0.30662(11) 0.13437(11) 0.06344(3) 0.0380(3) Uani 1 1 d . . .
F4 F 0.10084(14) 0.13961(18) 0.04246(4) 0.0670(5) Uani 1 1 d . . .
B2 B 0.9185(7) 0.9091(8) 0.2599(3) 0.0265(10) Uani 0.631(2) 1 d PD A 1
F5 F 0.9561(13) 0.8521(7) 0.2299(2) 0.0337(11) Uani 0.631(2) 1 d PD A 1
F6 F 0.7890(3) 0.9346(4) 0.25540(11) 0.0494(8) Uani 0.631(2) 1 d PD A 1
F7 F 0.9334(19) 0.8299(16) 0.2875(4) 0.0462(11) Uani 0.631(2) 1 d PD A 1
F8 F 0.9895(5) 1.0133(4) 0.26548(14) 0.0576(12) Uani 0.631(2) 1 d PD A 1
B2A B 0.9339(13) 0.9009(15) 0.2632(5) 0.0265(10) Uani 0.369(2) 1 d PD A 2
F5A F 0.957(2) 0.8315(14) 0.2340(4) 0.0337(11) Uani 0.369(2) 1 d PD A 2
F6A F 0.8234(6) 0.9705(7) 0.2594(2) 0.0494(8) Uani 0.369(2) 1 d PD A 2
F7A F 0.927(3) 0.825(3) 0.2913(7) 0.0462(11) Uani 0.369(2) 1 d PD A 2
F8A F 1.0356(8) 0.9792(8) 0.2676(3) 0.067(3) Uani 0.369(2) 1 d PD A 2

loop_
_atom_site_aniso_label
_atom_site_aniso_U_11
_atom_site_aniso_U_22
_atom_site_aniso_U_33
_atom_site_aniso_U_23
_atom_site_aniso_U_13
_atom_site_aniso_U_12
Ru1 0.01138(6) 0.01880(7) 0.01369(6) 0.00046(5) -0.00154(4) 0.00013(5)
S1 0.01267(16) 0.0224(2) 0.02042(18) 0.00355(15) 0.00048(13) 0.00221(14)
S2 0.01397(16) 0.02067(19) 0.01909(17) -0.00316(15) 0.00043(13) 0.00012(14)
P1 0.01357(17) 0.0177(2) 0.01606(17) 0.00070(15) -0.00096(14) 0.00101(14)
N1 0.0142(6) 0.0181(7) 0.0162(6) -0.0008(5) -0.0016(5) 0.0010(5)
N2 0.0155(6) 0.0245(7) 0.0188(6) -0.0001(5) -0.0021(5) -0.0011(5)
N3 0.0195(6) 0.0276(8) 0.0179(6) 0.0009(6) -0.0016(5) -0.0034(6)
C1 0.0163(7) 0.0194(8) 0.0176(7) 0.0008(6) -0.0002(6) 0.0003(6)
C2 0.0217(8) 0.0243(9) 0.0207(8) 0.0029(7) 0.0014(6) 0.0002(7)
C3 0.0269(8) 0.0255(9) 0.0233(8) 0.0070(7) -0.0034(7) 0.0016(7)
C4 0.0218(8) 0.0231(9) 0.0248(8) 0.0041(7) -0.0048(6) 0.0038(7)
C5 0.0161(7) 0.0195(8) 0.0192(7) -0.0023(6) -0.0033(6) 0.0018(6)
C6 0.0150(7) 0.0247(9) 0.0227(8) 0.0065(7) 0.0012(6) 0.0010(6)
C7 0.0125(7) 0.0266(11) 0.0269(9) 0.0049(8) -0.0009(6) 0.0057(7)
C8 0.0204(10) 0.043(2) 0.0201(15) 0.0047(11) -0.0025(11) 0.0028(14)
C9 0.0214(12) 0.0417(16) 0.0296(12) 0.0012(13) 0.0013(10) 0.0136(11)
C10 0.0177(11) 0.0394(15) 0.0348(13) 0.0063(12) -0.0079(9) 0.0007(10)
C7A 0.0125(7) 0.0266(11) 0.0269(9) 0.0049(8) -0.0009(6) 0.0057(7)
C8A 0.0204(10) 0.043(2) 0.0201(15) 0.0047(11) -0.0025(11) 0.0028(14)
C9A 0.0214(12) 0.0417(16) 0.0296(12) 0.0012(13) 0.0013(10) 0.0136(11)
C10A 0.0177(11) 0.0394(15) 0.0348(13) 0.0063(12) -0.0079(9) 0.0007(10)
C11 0.0142(7) 0.0235(8) 0.0213(7) -0.0022(6) -0.0021(6) 0.0026(6)
C12 0.0223(8) 0.0227(9) 0.0262(8) -0.0084(7) 0.0046(6) -0.0016(7)
C13 0.0264(8) 0.0243(9) 0.0320(9) -0.0070(7) 0.0032(7) -0.0027(7)
C14 0.0258(9) 0.0289(10) 0.0403(11) -0.0100(8) 0.0094(8) 0.0019(8)
C15 0.0307(9) 0.0362(11) 0.0237(8) -0.0098(8) 0.0042(7) -0.0080(8)
C16 0.0215(8) 0.0256(9) 0.0228(8) 0.0005(7) -0.0022(6) -0.0023(7)
C17 0.0460(12) 0.0471(13) 0.0202(9) 0.0077(8) -0.0027(8) -0.0074(10)
C18 0.0271(9) 0.0328(10) 0.0220(8) 0.0003(7) -0.0002(7) -0.0069(8)
C19 0.0410(11) 0.0460(13) 0.0307(10) -0.0014(9) -0.0085(8) -0.0239(10)
C20 0.0147(7) 0.0187(8) 0.0273(8) 0.0057(6) 0.0002(6) 0.0023(6)
C21 0.0266(9) 0.0212(9) 0.0490(12) -0.0079(8) 0.0130(8) -0.0016(7)
C22 0.0327(10) 0.0204(10) 0.0750(16) -0.0084(10) 0.0216(11) -0.0064(8)
C23 0.0234(9) 0.0233(10) 0.0627(14) 0.0142(9) 0.0154(9) 0.0037(7)
C24 0.0213(8) 0.0375(11) 0.0330(10) 0.0155(8) 0.0044(7) 0.0038(8)
C25 0.0183(7) 0.0314(10) 0.0228(8) 0.0069(7) -0.0010(6) -0.0015(7)
C26 0.0237(8) 0.0171(8) 0.0179(7) -0.0020(6) -0.0044(6) 0.0015(6)
C27 0.0248(8) 0.0268(9) 0.0247(8) -0.0057(7) -0.0074(7) 0.0037(7)
C28 0.0362(10) 0.0389(11) 0.0292(9) -0.0106(8) -0.0163(8) 0.0128(9)
C29 0.0564(13) 0.0314(10) 0.0199(8) -0.0033(7) -0.0121(9) 0.0142(9)
C30 0.0480(11) 0.0256(9) 0.0189(8) -0.0013(7) 0.0005(8) 0.0018(8)
C31 0.0288(8) 0.0230(9) 0.0199(8) -0.0019(7) -0.0017(6) -0.0009(7)
C32 0.0168(7) 0.0190(8) 0.0248(8) 0.0015(6) 0.0010(6) 0.0016(6)
C33 0.0428(11) 0.0281(10) 0.0301(9) -0.0059(8) -0.0126(8) 0.0136(8)
C34 0.0548(14) 0.0317(11) 0.0480(13) -0.0042(10) -0.0222(11) 0.0193(10)
C35 0.0307(10) 0.0259(10) 0.0558(13) 0.0035(9) 0.0050(9) 0.0120(8)
C36 0.0626(15) 0.0373(12) 0.0378(11) 0.0005(9) 0.0163(11) 0.0235(11)
C37 0.0556(13) 0.0354(11) 0.0258(9) 0.0009(8) 0.0059(9) 0.0221(10)
Cl1 0.0626(9) 0.0766(11) 0.0414(7) 0.0017(7) 0.0209(6) -0.0156(8)
C1S 0.041(2) 0.048(3) 0.0216(15) -0.0028(16) -0.0055(15) 0.0124(16)
Cl2 0.0756(10) 0.0446(6) 0.0280(4) -0.0038(4) -0.0052(5) 0.0224(6)
Cl1A 0.0733(14) 0.0439(10) 0.0291(7) -0.0019(6) 0.0071(8) -0.0203(9)
C1T 0.041(2) 0.048(3) 0.0216(15) -0.0028(16) -0.0055(15) 0.0124(16)
Cl2A 0.0939(18) 0.0427(8) 0.0325(7) 0.0031(6) -0.0214(8) -0.0020(9)
Cl3 0.070(2) 0.091(2) 0.0308(12) -0.0086(13) -0.0033(13) 0.0155(17)
C2S 0.046(3) 0.082(4) 0.038(2) -0.002(3) -0.009(2) 0.002(3)
Cl4 0.0664(17) 0.084(2) 0.061(2) 0.0074(15) 0.0318(16) 0.0036(14)
B1 0.0215(9) 0.0422(13) 0.0309(11) 0.0086(10) 0.0069(8) 0.0056(9)
F1 0.0458(7) 0.0458(8) 0.0439(7) -0.0077(6) 0.0181(6) -0.0110(6)
F2 0.0352(6) 0.0390(7) 0.0312(6) 0.0038(5) 0.0109(5) 0.0023(5)
F3 0.0294(6) 0.0333(6) 0.0519(7) 0.0068(6) 0.0127(5) -0.0013(5)
F4 0.0436(8) 0.1127(14) 0.0446(8) 0.0158(9) 0.0010(6) 0.0421(9)
B2 0.032(2) 0.0280(16) 0.019(2) 0.0002(13) -0.0026(16) 0.0034(14)
F5 0.0510(8) 0.029(3) 0.021(2) 0.0018(17) 0.0049(16) 0.004(2)
F6 0.038(2) 0.063(3) 0.0469(14) -0.0074(15) -0.0083(14) 0.0159(14)
F7 0.067(2) 0.0487(15) 0.023(3) 0.0092(15) -0.001(2) 0.0058(13)
F8 0.089(3) 0.042(2) 0.0427(15) -0.0102(15) 0.013(2) -0.027(2)
B2A 0.032(2) 0.0280(16) 0.019(2) 0.0002(13) -0.0026(16) 0.0034(14)
F5A 0.0510(8) 0.029(3) 0.021(2) 0.0018(17) 0.0049(16) 0.004(2)
F6A 0.038(2) 0.063(3) 0.0469(14) -0.0074(15) -0.0083(14) 0.0159(14)
F7A 0.067(2) 0.0487(15) 0.023(3) 0.0092(15) -0.001(2) 0.0058(13)
F8A 0.062(5) 0.064(6) 0.076(4) -0.037(4) 0.017(4) -0.025(3)

loop_
_atom_type_symbol
_atom_type_description
_atom_type_scat_dispersion_real
_atom_type_scat_dispersion_imag
_atom_type_scat_source
C C 0.0033 0.0016 'International Tables Vol C Tables 4.2.6.8 and 6.1.1.4'
H H 0.0000 0.0000 'International Tables Vol C Tables 4.2.6.8 and 6.1.1.4'
N N 0.0061 0.0033 'International Tables Vol C Tables 4.2.6.8 and 6.1.1.4'
B B 0.0013 0.0007 'International Tables Vol C Tables 4.2.6.8 and 6.1.1.4'
F F 0.0171 0.0103 'International Tables Vol C Tables 4.2.6.8 and 6.1.1.4'
P P 0.1023 0.0942 'International Tables Vol C Tables 4.2.6.8 and 6.1.1.4'
S S 0.1246 0.1234 'International Tables Vol C Tables 4.2.6.8 and 6.1.1.4'
Cl Cl 0.1484 0.1585 'International Tables Vol C Tables 4.2.6.8 and 6.1.1.4'
Ru Ru -1.2594 0.8363 'International Tables Vol C Tables 4.2.6.8 and 6.1.1.4'

loop_
_geom_angle_atom_site_label_1
_geom_angle_atom_site_label_2
_geom_angle_atom_site_label_3
_geom_angle
N2 Ru1 N1 172.01(6)
N2 Ru1 N3 85.60(5)
N1 Ru1 N3 88.57(5)
N2 Ru1 P1 93.04(4)
N1 Ru1 P1 93.47(4)
N3 Ru1 P1 172.11(4)
N2 Ru1 S1 103.65(4)
N1 Ru1 S1 81.49(4)
N3 Ru1 S1 87.31(4)
P1 Ru1 S1 85.464(15)
N2 Ru1 S2 91.78(4)
N1 Ru1 S2 83.49(4)
N3 Ru1 S2 96.87(4)
P1 Ru1 S2 90.933(14)
S1 Ru1 S2 164.305(15)
C6 S1 C7 104.30(9)
C6 S1 C7A 102.34(14)
C6 S1 Ru1 95.78(5)
C7 S1 Ru1 125.77(7)
C7A S1 Ru1 121.01(12)
C11 S2 C12 102.12(8)
C11 S2 Ru1 96.35(5)
C12 S2 Ru1 117.09(5)
C26 P1 C20 105.47(8)
C26 P1 C32 104.24(8)
C20 P1 C32 97.48(7)
C26 P1 Ru1 112.61(6)
C20 P1 Ru1 121.07(6)
C32 P1 Ru1 113.83(5)
C5 N1 C1 118.86(14)
C5 N1 Ru1 120.72(11)
C1 N1 Ru1 120.39(10)
C16 N2 Ru1 169.76(15)
C18 N3 Ru1 169.63(15)
N1 C1 C2 121.59(14)
N1 C1 C6 117.50(14)
C2 C1 C6 120.87(14)
C1 C2 C3 119.38(16)
C1 C2 H2 120.3
C3 C2 H2 120.3
C4 C3 C2 119.07(16)
C4 C3 H3 120.5
C2 C3 H3 120.5
C3 C4 C5 119.62(15)
C3 C4 H4 120.2
C5 C4 H4 120.2
N1 C5 C4 121.45(15)
N1 C5 C11 117.50(14)
C4 C5 C11 121.03(14)
C1 C6 S1 109.71(11)
C1 C6 H6A 109.7
S1 C6 H6A 109.7
C1 C6 H6B 109.7
S1 C6 H6B 109.7
H6A C6 H6B 108.2
C10 C7 C8 111.2(2)
C10 C7 C9 110.1(2)
C8 C7 C9 111.7(2)
C10 C7 S1 111.86(15)
C8 C7 S1 107.55(16)
C9 C7 S1 104.20(15)
C7 C8 H8A 109.5
C7 C8 H8B 109.5
H8A C8 H8B 109.5
C7 C8 H8C 109.5
H8A C8 H8C 109.5
H8B C8 H8C 109.5
C7 C9 H9A 109.5
C7 C9 H9B 109.5
H9A C9 H9B 109.5
C7 C9 H9C 109.5
H9A C9 H9C 109.5
H9B C9 H9C 109.5
C7 C10 H10A 109.5
C7 C10 H10B 109.5
H10A C10 H10B 109.5
C7 C10 H10C 109.5
H10A C10 H10C 109.5
H10B C10 H10C 109.5
C10A C7A C8A 109.3(4)
C10A C7A C9A 110.3(4)
C8A C7A C9A 109.7(4)
C10A C7A S1 117.7(3)
C8A C7A S1 104.1(3)
C9A C7A S1 105.4(3)
C7A C8A H8A1 109.5
C7A C8A H8A2 109.5
H8A1 C8A H8A2 109.5
C7A C8A H8A3 109.5
H8A1 C8A H8A3 109.5
H8A2 C8A H8A3 109.5
C7A C9A H9A1 109.5
C7A C9A H9A2 109.5
H9A1 C9A H9A2 109.5
C7A C9A H9A3 109.5
H9A1 C9A H9A3 109.5
H9A2 C9A H9A3 109.5
C7A C10A H10D 109.5
C7A C10A H10E 109.5
H10D C10A H10E 109.5
C7A C10A H10F 109.5
H10D C10A H10F 109.5
H10E C10A H10F 109.5
C5 C11 S2 113.43(10)
C5 C11 H11A 108.9
S2 C11 H11A 108.9
C5 C11 H11B 108.9
S2 C11 H11B 108.9
H11A C11 H11B 107.7
C15 C12 C13 112.78(15)
C15 C12 C14 109.85(15)
C13 C12 C14 110.31(16)
C15 C12 S2 105.31(13)
C13 C12 S2 112.33(12)
C14 C12 S2 105.93(12)
C12 C13 H13A 109.5
C12 C13 H13B 109.5
H13A C13 H13B 109.5
C12 C13 H13C 109.5
H13A C13 H13C 109.5
H13B C13 H13C 109.5
C12 C14 H14A 109.5
C12 C14 H14B 109.5
H14A C14 H14B 109.5
C12 C14 H14C 109.5
H14A C14 H14C 109.5
H14B C14 H14C 109.5
C12 C15 H15A 109.5
C12 C15 H15B 109.5
H15A C15 H15B 109.5
C12 C15 H15C 109.5
H15A C15 H15C 109.5
H15B C15 H15C 109.5
N2 C16 C17 177.74(19)
C16 C17 H17A 109.5
C16 C17 H17B 109.5
H17A C17 H17B 109.5
C16 C17 H17C 109.5
H17A C17 H17C 109.5
H17B C17 H17C 109.5
N3 C18 C19 178.3(2)
C18 C19 H19A 109.5
C18 C19 H19B 109.5
H19A C19 H19B 109.5
C18 C19 H19C 109.5
H19A C19 H19C 109.5
H19B C19 H19C 109.5
C25 C20 C21 118.66(16)
C25 C20 P1 121.68(13)
C21 C20 P1 119.06(14)
C22 C21 C20 120.52(19)
C22 C21 H21 119.7
C20 C21 H21 119.7
C23 C22 C21 120.1(2)
C23 C22 H22 120.0
C21 C22 H22 120.0
C24 C23 C22 119.99(18)
C24 C23 H23 120.0
C22 C23 H23 120.0
C23 C24 C25 120.24(19)
C23 C24 H24 119.9
C25 C24 H24 119.9
C20 C25 C24 120.48(18)
C20 C25 H25 119.8
C24 C25 H25 119.8
C27 C26 C31 118.79(15)
C27 C26 P1 122.42(14)
C31 C26 P1 118.47(12)
C28 C27 C26 119.96(18)
C28 C27 H27 120.0
C26 C27 H27 120.0
C29 C28 C27 120.45(18)
C29 C28 H28 119.8
C27 C28 H28 119.8
C28 C29 C30 120.26(17)
C28 C29 H29 119.9
C30 C29 H29 119.9
C29 C30 C31 119.64(19)
C29 C30 H30 120.2
C31 C30 H30 120.2
C30 C31 C26 120.89(17)
C30 C31 H31 119.6
C26 C31 H31 119.6
C33 C32 C37 118.31(17)
C33 C32 P1 117.21(14)
C37 C32 P1 124.39(14)
C32 C33 C34 120.73(19)
C32 C33 H33 119.6
C34 C33 H33 119.6
C35 C34 C33 120.8(2)
C35 C34 H34 119.6
C33 C34 H34 119.6
C34 C35 C36 119.13(19)
C34 C35 H35 120.4
C36 C35 H35 120.4
C35 C36 C37 120.5(2)
C35 C36 H36 119.7
C37 C36 H36 119.7
C32 C37 C36 120.51(19)
C32 C37 H37 119.7
C36 C37 H37 119.7
Cl1 C1S Cl2 111.8(2)
Cl1 C1S H1S1 109.3
Cl2 C1S H1S1 109.3
Cl1 C1S H1S2 109.3
Cl2 C1S H1S2 109.3
H1S1 C1S H1S2 107.9
Cl1A C1T Cl2A 107.3(2)
Cl1A C1T H1T1 110.3
Cl2A C1T H1T1 110.3
Cl1A C1T H1T2 110.3
Cl2A C1T H1T2 110.3
H1T1 C1T H1T2 108.5
Cl3 C2S Cl4 113.3(4)
Cl3 C2S H2S1 108.9
Cl4 C2S H2S1 108.9
Cl3 C2S H2S2 108.9
Cl4 C2S H2S2 108.9
H2S1 C2S H2S2 107.7
F4 B1 F3 110.99(19)
F4 B1 F1 109.69(19)
F3 B1 F1 108.01(16)
F4 B1 F2 110.15(16)
F3 B1 F2 108.43(18)
F1 B1 F2 109.52(17)
F8 B2 F7 110.5(10)
F8 B2 F6 112.0(6)
F7 B2 F6 107.9(10)
F8 B2 F5 109.7(8)
F7 B2 F5 110.0(9)
F6 B2 F5 106.6(8)
F8A B2A F7A 109.9(17)
F8A B2A F6A 108.2(11)
F7A B2A F6A 110.5(17)
F8A B2A F5A 106.6(14)
F7A B2A F5A 109.3(17)
F6A B2A F5A 112.3(14)

loop_
_geom_bond_atom_site_label_1
_geom_bond_atom_site_label_2
_geom_bond_distance
_geom_bond_site_symmetry_2
Ru1 N2 2.0503(14) .
Ru1 N1 2.0599(13) .
Ru1 N3 2.1037(14) .
Ru1 P1 2.3539(4) .
Ru1 S1 2.3641(4) .
Ru1 S2 2.3660(4) .
S1 C6 1.8248(17) .
S1 C7 1.8846(17) .
S1 C7A 1.8847(18) .
S2 C11 1.8150(16) .
S2 C12 1.8720(18) .
P1 C26 1.8307(16) .
P1 C20 1.8335(17) .
P1 C32 1.8368(17) .
N1 C5 1.3584(19) .
N1 C1 1.361(2) .
N2 C16 1.141(2) .
N3 C18 1.141(2) .
C1 C2 1.386(2) .
C1 C6 1.502(2) .
C2 C3 1.386(2) .
C2 H2 0.9500 .
C3 C4 1.383(3) .
C3 H3 0.9500 .
C4 C5 1.386(2) .
C4 H4 0.9500 .
C5 C11 1.504(2) .
C6 H6A 0.9900 .
C6 H6B 0.9900 .
C7 C10 1.5269(16) .
C7 C8 1.5269(16) .
C7 C9 1.5272(16) .
C8 H8A 0.9800 .
C8 H8B 0.9800 .
C8 H8C 0.9800 .
C9 H9A 0.9800 .
C9 H9B 0.9800 .
C9 H9C 0.9800 .
C10 H10A 0.9800 .
C10 H10B 0.9800 .
C10 H10C 0.9800 .
C7A C10A 1.5271(17) .
C7A C8A 1.5272(17) .
C7A C9A 1.5272(17) .
C8A H8A1 0.9800 .
C8A H8A2 0.9800 .
C8A H8A3 0.9800 .
C9A H9A1 0.9800 .
C9A H9A2 0.9800 .
C9A H9A3 0.9800 .
C10A H10D 0.9800 .
C10A H10E 0.9800 .
C10A H10F 0.9800 .
C11 H11A 0.9900 .
C11 H11B 0.9900 .
C12 C15 1.526(3) .
C12 C13 1.529(3) .
C12 C14 1.536(2) .
C13 H13A 0.9800 .
C13 H13B 0.9800 .
C13 H13C 0.9800 .
C14 H14A 0.9800 .
C14 H14B 0.9800 .
C14 H14C 0.9800 .
C15 H15A 0.9800 .
C15 H15B 0.9800 .
C15 H15C 0.9800 .
C16 C17 1.463(2) .
C17 H17A 0.9800 .
C17 H17B 0.9800 .
C17 H17C 0.9800 .
C18 C19 1.461(2) .
C19 H19A 0.9800 .
C19 H19B 0.9800 .
C19 H19C 0.9800 .
C20 C25 1.389(2) .
C20 C21 1.400(3) .
C21 C22 1.390(3) .
C21 H21 0.9500 .
C22 C23 1.384(3) .
C22 H22 0.9500 .
C23 C24 1.377(3) .
C23 H23 0.9500 .
C24 C25 1.397(2) .
C24 H24 0.9500 .
C25 H25 0.9500 .
C26 C27 1.399(2) .
C26 C31 1.399(2) .
C27 C28 1.394(3) .
C27 H27 0.9500 .
C28 C29 1.383(3) .
C28 H28 0.9500 .
C29 C30 1.385(3) .
C29 H29 0.9500 .
C30 C31 1.390(2) .
C30 H30 0.9500 .
C31 H31 0.9500 .
C32 C33 1.382(2) .
C32 C37 1.388(3) .
C33 C34 1.389(3) .
C33 H33 0.9500 .
C34 C35 1.370(3) .
C34 H34 0.9500 .
C35 C36 1.376(3) .
C35 H35 0.9500 .
C36 C37 1.393(3) .
C36 H36 0.9500 .
C37 H37 0.9500 .
Cl1 C1S 1.766(2) .
C1S Cl2 1.767(2) .
C1S H1S1 0.9900 .
C1S H1S2 0.9900 .
Cl1A C1T 1.766(2) .
C1T Cl2A 1.767(2) .
C1T H1T1 0.9900 .
C1T H1T2 0.9900 .
Cl3 Cl4 0.302(10) 3_565
Cl3 C2S 1.740(4) .
Cl3 C2S 1.976(10) 3_565
C2S Cl4 1.740(4) .
C2S H2S1 0.9900 .
C2S H2S2 0.9900 .
Cl4 Cl3 0.302(10) 3_565
Cl4 C2S 1.493(8) 3_565
B1 F4 1.376(3) .
B1 F3 1.394(2) .
B1 F1 1.401(3) .
B1 F2 1.404(2) .
B2 F8 1.376(8) .
B2 F7 1.384(7) .
B2 F6 1.392(7) .
B2 F5 1.392(7) .
B2A F8A 1.375(12) .
B2A F7A 1.378(13) .
B2A F6A 1.391(13) .
B2A F5A 1.394(12) .

loop_
_geom_torsion_atom_site_label_1
_geom_torsion_atom_site_label_2
_geom_torsion_atom_site_label_3
_geom_torsion_atom_site_label_4
_geom_torsion
_geom_torsion_site_symmetry_1
_geom_torsion_site_symmetry_4
N2 Ru1 S1 C6 -144.98(7) . .
N1 Ru1 S1 C6 28.79(7) . .
N3 Ru1 S1 C6 -60.17(7) . .
P1 Ru1 S1 C6 122.99(6) . .
S2 Ru1 S1 C6 45.81(8) . .
N2 Ru1 S1 C7 -32.71(10) . .
N1 Ru1 S1 C7 141.05(10) . .
N3 Ru1 S1 C7 52.10(10) . .
P1 Ru1 S1 C7 -124.75(9) . .
S2 Ru1 S1 C7 158.08(10) . .
N2 Ru1 S1 C7A -36.82(16) . .
N1 Ru1 S1 C7A 136.94(16) . .
N3 Ru1 S1 C7A 47.98(16) . .
P1 Ru1 S1 C7A -128.86(15) . .
S2 Ru1 S1 C7A 153.96(16) . .
N2 Ru1 S2 C11 -165.47(7) . .
N1 Ru1 S2 C11 20.99(7) . .
N3 Ru1 S2 C11 108.76(7) . .
P1 Ru1 S2 C11 -72.39(6) . .
S1 Ru1 S2 C11 4.05(9) . .
N2 Ru1 S2 C12 87.42(8) . .
N1 Ru1 S2 C12 -86.12(8) . .
N3 Ru1 S2 C12 1.65(8) . .
P1 Ru1 S2 C12 -179.50(7) . .
S1 Ru1 S2 C12 -103.06(8) . .
N2 Ru1 P1 C26 173.22(7) . .
N1 Ru1 P1 C26 -2.14(7) . .
S1 Ru1 P1 C26 -83.31(6) . .
S2 Ru1 P1 C26 81.39(6) . .
N2 Ru1 P1 C20 47.20(7) . .
N1 Ru1 P1 C20 -128.17(7) . .
S1 Ru1 P1 C20 150.66(6) . .
S2 Ru1 P1 C20 -44.63(6) . .
N2 Ru1 P1 C32 -68.41(7) . .
N1 Ru1 P1 C32 116.22(7) . .
S1 Ru1 P1 C32 35.06(6) . .
S2 Ru1 P1 C32 -160.24(6) . .
N3 Ru1 N1 C5 -110.43(12) . .
P1 Ru1 N1 C5 77.19(12) . .
S1 Ru1 N1 C5 162.08(12) . .
S2 Ru1 N1 C5 -13.35(12) . .
N3 Ru1 N1 C1 67.62(12) . .
P1 Ru1 N1 C1 -104.76(12) . .
S1 Ru1 N1 C1 -19.87(11) . .
S2 Ru1 N1 C1 164.70(12) . .
N3 Ru1 N2 C16 51.0(8) . .
P1 Ru1 N2 C16 -136.8(8) . .
S1 Ru1 N2 C16 137.1(8) . .
S2 Ru1 N2 C16 -45.8(8) . .
N2 Ru1 N3 C18 57.8(8) . .
N1 Ru1 N3 C18 -127.7(8) . .
S1 Ru1 N3 C18 -46.2(8) . .
S2 Ru1 N3 C18 149.0(8) . .
C5 N1 C1 C2 -1.6(2) . .
Ru1 N1 C1 C2 -179.70(12) . .
C5 N1 C1 C6 176.12(15) . .
Ru1 N1 C1 C6 -2.0(2) . .
N1 C1 C2 C3 1.9(3) . .
C6 C1 C2 C3 -175.79(17) . .
C1 C2 C3 C4 -0.2(3) . .
C2 C3 C4 C5 -1.6(3) . .
C1 N1 C5 C4 -0.3(2) . .
Ru1 N1 C5 C4 177.81(13) . .
C1 N1 C5 C11 178.32(14) . .
Ru1 N1 C5 C11 -3.60(19) . .
C3 C4 C5 N1 1.9(3) . .
C3 C4 C5 C11 -176.67(16) . .
N1 C1 C6 S1 30.93(19) . .
C2 C1 C6 S1 -151.31(14) . .
C7 S1 C6 C1 -167.72(13) . .
C7A S1 C6 C1 -162.04(16) . .
Ru1 S1 C6 C1 -38.52(12) . .
C6 S1 C7 C10 16.6(2) . .
C7A S1 C7 C10 -54.6(17) . .
Ru1 S1 C7 C10 -91.59(19) . .
C6 S1 C7 C8 138.98(19) . .
C7A S1 C7 C8 67.8(17) . .
Ru1 S1 C7 C8 30.8(2) . .
C6 S1 C7 C9 -102.34(18) . .
C7A S1 C7 C9 -173.5(19) . .
Ru1 S1 C7 C9 149.50(16) . .
C6 S1 C7A C10A 55.0(4) . .
C7 S1 C7A C10A 165(2) . .
Ru1 S1 C7A C10A -49.6(4) . .
C6 S1 C7A C8A 176.1(3) . .
C7 S1 C7A C8A -73.8(17) . .
Ru1 S1 C7A C8A 71.5(3) . .
C6 S1 C7A C9A -68.5(3) . .
C7 S1 C7A C9A 41.7(16) . .
Ru1 S1 C7A C9A -173.1(3) . .
N1 C5 C11 S2 25.31(19) . .
C4 C5 C11 S2 -156.10(14) . .
C12 S2 C11 C5 89.88(13) . .
Ru1 S2 C11 C5 -29.63(12) . .
C11 S2 C12 C15 -168.50(12) . .
Ru1 S2 C12 C15 -64.79(12) . .
C11 S2 C12 C13 -45.38(14) . .
Ru1 S2 C12 C13 58.33(14) . .
C11 S2 C12 C14 75.12(14) . .
Ru1 S2 C12 C14 178.83(10) . .
C26 P1 C20 C25 -140.49(14) . .
C32 P1 C20 C25 112.43(14) . .
Ru1 P1 C20 C25 -11.26(16) . .
C26 P1 C20 C21 48.52(16) . .
C32 P1 C20 C21 -58.56(15) . .
Ru1 P1 C20 C21 177.74(12) . .
C25 C20 C21 C22 1.8(3) . .
P1 C20 C21 C22 173.02(16) . .
C20 C21 C22 C23 -1.8(3) . .
C21 C22 C23 C24 0.4(3) . .
C22 C23 C24 C25 1.0(3) . .
C21 C20 C25 C24 -0.3(3) . .
P1 C20 C25 C24 -171.33(13) . .
C23 C24 C25 C20 -1.1(3) . .
C20 P1 C26 C27 23.17(17) . .
C32 P1 C26 C27 125.26(15) . .
Ru1 P1 C26 C27 -110.88(14) . .
C20 P1 C26 C31 -163.33(14) . .
C32 P1 C26 C31 -61.24(15) . .
Ru1 P1 C26 C31 62.62(15) . .
C31 C26 C27 C28 -0.9(3) . .
P1 C26 C27 C28 172.58(15) . .
C26 C27 C28 C29 0.1(3) . .
C27 C28 C29 C30 0.8(3) . .
C28 C29 C30 C31 -0.8(3) . .
C29 C30 C31 C26 0.0(3) . .
C27 C26 C31 C30 0.9(3) . .
P1 C26 C31 C30 -172.85(14) . .
C26 P1 C32 C33 178.56(15) . .
C20 P1 C32 C33 -73.33(16) . .
Ru1 P1 C32 C33 55.49(16) . .
C26 P1 C32 C37 -4.83(19) . .
C20 P1 C32 C37 103.28(18) . .
Ru1 P1 C32 C37 -127.90(16) . .
C37 C32 C33 C34 1.6(3) . .
P1 C32 C33 C34 178.42(19) . .
C32 C33 C34 C35 -1.4(4) . .
C33 C34 C35 C36 0.1(4) . .
C34 C35 C36 C37 0.9(4) . .
C33 C32 C37 C36 -0.6(3) . .
P1 C32 C37 C36 -177.17(19) . .
C35 C36 C37 C32 -0.7(4) . .
Cl4 Cl3 C2S Cl4 32(5) 3_565 .
C2S Cl3 C2S Cl4 2.8(4) 3_565 .
Cl3 C2S Cl4 Cl3 -155(3) . 3_565
Cl3 C2S Cl4 C2S -3.5(5) . 3_565
